data_8100262
loop_
_publ_author_name
'Ranjbar, M.'
'Aghabozorg, Hossein'
'Moghimi, Abolghasem'

_publ_section_title
;
Crystal structure of bis(2,6-diaminopyridinum) tetrachloropalladate(II), 
(C~5~H~8~N~3~)~2~ &#x00B7; PdCl~4~
;
_journal_issue 1
_journal_name_full 'Zeitschrift f\"ur Kristallographie - New Crystal Structures'
_journal_page_first 75
_journal_page_last 76
_journal_volume 218
_journal_year 2003
_chemical_formula_structural 'C10 H16 Cl4 N6 Pd'
_chemical_formula_sum 'C10 H16 Cl4 N6 Pd'
_chemical_formula_weight 468.49
_space_group_IT_number 2
_symmetry_cell_setting triclinic
_symmetry_space_group_name_Hall '-P 1'
_symmetry_space_group_name_H-M 'P -1'
_cell_angle_alpha 103.302(14)
_cell_angle_beta 104.068(14)
_cell_angle_gamma 92.415(12)
_cell_formula_units_Z 1
_cell_length_a 6.900(3)
_cell_length_b 7.898(3)
_cell_length_c 8.025(3)
_cell_measurement_temperature 110(2)
_cell_volume 410.6(3)
_diffrn_ambient_temperature 110(2)
_exptl_crystal_density_diffrn 1.895
_cod_depositor_comments
;
The following automatic conversions were performed:
'_symmetry_cell_setting' value 'Triclinic' changed to 'triclinic'
according to '/home/saulius/struct/CIF-dictionaries/cif_core.dic'
dictionary named 'cif_core.dic' version 2.4.1 from 2010-06-29.

Automatic conversion script
Id: cif_fix_enum 1527 2010-12-29 10:47:43Z saulius 
;
_cod_original_formula_sum 'C10 H16 Cl4 N6 Pd1'
_cod_database_code 8100262

loop_
_symmetry_equiv_pos_as_xyz
'x, y, z'
'-x, -y, -z'

loop_
_atom_site_label
_atom_site_type_symbol
_atom_site_fract_x
_atom_site_fract_y
_atom_site_fract_z
_atom_site_U_iso_or_equiv
_atom_site_adp_type
_atom_site_occupancy
_atom_site_symmetry_multiplicity
_atom_site_Wyckoff_symbol
_atom_site_calc_flag
_atom_site_refinement_flags
_atom_site_disorder_assembly
_atom_site_disorder_group
Pd1 Pd 0.0000 0.0000 0.0000 0.0174(3) Uani 1 1 a d S . .
Cl1 Cl 0.2027(2) 0.0119(2) -0.1888(2) 0.0214(4) Uani 1 2 i d . . .
Cl2 Cl 0.0147(2) -0.2982(2) -0.0430(2) 0.0190(4) Uani 1 2 i d . . .
N1 N 0.6163(8) 0.4272(8) -0.2629(7) 0.0192(13) Uani 1 2 i d . . .
H1N H 0.734(10) 0.467(9) -0.185(8) 0.004(15) Uiso 1 2 i d . . .
C2 C 0.6163(10) 0.2835(9) -0.3936(8) 0.0189(14) Uani 1 2 i d . . .
N3 N 0.7925(10) 0.2206(9) -0.4000(9) 0.0238(14) Uani 1 2 i d . . .
H3NB H 0.882(18) 0.236(15) -0.321(15) 0.06(4) Uiso 1 2 i d . . .
H3NA H 0.780(12) 0.119(12) -0.484(11) 0.03(2) Uiso 1 2 i d . . .
C3 C 0.4334(10) 0.2165(10) -0.5180(9) 0.0233(16) Uani 1 2 i d . . .
H3A H 0.4262 0.1204 -0.6123 0.028 Uiso 1 2 i calc R . .
N4 N 0.4816(10) 0.6575(9) -0.1110(8) 0.0229(13) Uani 1 2 i d . . .
H4NB H 0.589(15) 0.705(12) -0.065(11) 0.03(2) Uiso 1 2 i d . . .
H4NA H 0.388(13) 0.731(12) -0.102(10) 0.03(2) Uiso 1 2 i d . . .
C4 C 0.2624(9) 0.2975(9) -0.4971(8) 0.0196(15) Uani 1 2 i d . . .
H4A H 0.1395 0.2506 -0.5766 0.024 Uiso 1 2 i calc R . .
C5 C 0.2678(11) 0.4442(10) -0.3637(9) 0.0221(15) Uani 1 2 i d . . .
H5A H 0.1514 0.4964 -0.3535 0.026 Uiso 1 2 i calc R . .
C6 C 0.4538(10) 0.5129(9) -0.2438(8) 0.0192(15) Uani 1 2 i d . . .

loop_
_atom_site_aniso_label
_atom_site_aniso_U_11
_atom_site_aniso_U_22
_atom_site_aniso_U_33
_atom_site_aniso_U_23
_atom_site_aniso_U_13
_atom_site_aniso_U_12
Pd1 0.0158(4) 0.0100(5) 0.0208(4) -0.0043(3) 0.0025(3) -0.0035(3)
Cl1 0.0206(8) 0.0158(10) 0.0235(8) -0.0046(7) 0.0077(7) -0.0045(7)
Cl2 0.0166(8) 0.0099(9) 0.0241(8) -0.0032(7) 0.0015(6) -0.0044(7)
N1 0.015(3) 0.015(3) 0.021(3) -0.005(2) 0.002(2) -0.007(3)
C2 0.017(3) 0.012(4) 0.023(3) -0.002(3) 0.004(3) -0.004(3)
N3 0.018(3) 0.018(4) 0.029(3) -0.008(3) 0.005(3) 0.000(3)
C3 0.024(4) 0.015(4) 0.025(3) -0.001(3) 0.003(3) -0.005(3)
N4 0.015(3) 0.016(3) 0.031(3) -0.005(3) 0.005(3) 0.001(3)
C4 0.014(3) 0.015(4) 0.022(3) -0.005(3) -0.001(3) -0.009(3)
C5 0.023(3) 0.022(4) 0.022(3) 0.002(3) 0.010(3) 0.002(3)
C6 0.022(3) 0.013(4) 0.021(3) -0.001(3) 0.009(3) -0.004(3)

loop_
_geom_bond_atom_site_label_1
_geom_bond_atom_site_label_2
_geom_bond_distance
_geom_bond_site_symmetry_2
_geom_bond_publ_flag
Pd1 Cl2 2.3107(19) . ?
Pd1 Cl2 2.3107(19) 2 ?
Pd1 Cl1 2.3122(16) . ?
Pd1 Cl1 2.3122(16) 2 ?
N1 C6 1.356(9) . ?
N1 C2 1.357(9) . ?
C2 N3 1.341(9) . ?
C2 C3 1.399(10) . ?
C3 C4 1.393(10) . ?
N4 C6 1.342(9) . ?
C4 C5 1.377(10) . ?
C5 C6 1.403(10) . ?
